data_4509427
loop_
_publ_author_name
'Tang, Si-Fu'
'Mudring, Anja-Verena'

_publ_section_title
;
 The Missing Link Crystallized from the Ionic Liquid
 1-Ethyl-3-methylimidazolium Tosylate:
 Bis-aqua-(p-toluenesulfonato-O)-europium(III)-bis-p-toluenesulfonate
 Dihydrate
;
_journal_issue 6
_journal_name_full 'Crystal Growth &amp; Design'
_journal_page_first 2549
_journal_paper_doi 10.1021/cg900025x
_journal_volume 9
_journal_year 2009
_chemical_formula_sum 'C21 H39 Eu O18 S3'
_chemical_formula_weight 827.66
_chemical_name_systematic
; 
 ? 
;
_space_group_IT_number 19
_symmetry_space_group_name_Hall 'P 2ac 2ab'
_symmetry_space_group_name_H-M 'P 21 21 21'
_atom_sites_solution_hydrogens geom
_atom_sites_solution_primary direct
_atom_sites_solution_secondary difmap
_audit_creation_method SHELXL-97
_cell_angle_alpha 90.00
_cell_angle_beta 90.00
_cell_angle_gamma 90.00
_cell_formula_units_Z 4
_cell_length_a 7.6861(15)
_cell_length_b 16.470(3)
_cell_length_c 25.370(5)
_cell_measurement_temperature 293(2)
_cell_volume 3211.6(11)
_computing_structure_refinement 'SHELXL-97 (Sheldrick, 1997)'
_computing_structure_solution 'SHELXS-97 (Sheldrick, 1990)'
_diffrn_ambient_temperature 293(2)
_diffrn_measured_fraction_theta_full 0.993
_diffrn_measured_fraction_theta_max 0.993
_diffrn_radiation_monochromator graphite
_diffrn_radiation_source 'fine-focus sealed tube'
_diffrn_radiation_type MoK\a
_diffrn_radiation_wavelength 0.71073
_diffrn_reflns_av_R_equivalents 0.0947
_diffrn_reflns_av_sigmaI/netI 0.0473
_diffrn_reflns_limit_h_max 8
_diffrn_reflns_limit_h_min -9
_diffrn_reflns_limit_k_max 21
_diffrn_reflns_limit_k_min -21
_diffrn_reflns_limit_l_max 32
_diffrn_reflns_limit_l_min -32
_diffrn_reflns_number 39886
_diffrn_reflns_theta_full 27.26
_diffrn_reflns_theta_max 27.26
_diffrn_reflns_theta_min 1.47
_exptl_absorpt_coefficient_mu 2.223
_exptl_crystal_density_diffrn 1.712
_exptl_crystal_density_method 'not measured'
_exptl_crystal_F_000 1680
_refine_diff_density_max 1.436
_refine_diff_density_min -1.075
_refine_diff_density_rms 0.124
_refine_ls_abs_structure_details 'Flack H D (1983), Acta Cryst. A39, 876-881'
_refine_ls_abs_structure_Flack -0.001(10)
_refine_ls_extinction_coef 0.0031(2)
_refine_ls_extinction_expression Fc^*^=kFc[1+0.001xFc^2^\l^3^/sin(2\q)]^-1/4^
_refine_ls_extinction_method SHELXL
_refine_ls_goodness_of_fit_ref 1.068
_refine_ls_hydrogen_treatment mixed
_refine_ls_matrix_type full
_refine_ls_number_parameters 389
_refine_ls_number_reflns 7115
_refine_ls_number_restraints 0
_refine_ls_restrained_S_all 1.068
_refine_ls_R_factor_all 0.0394
_refine_ls_R_factor_gt 0.0363
_refine_ls_shift/su_max 0.005
_refine_ls_shift/su_mean 0.000
_refine_ls_structure_factor_coef Fsqd
_refine_ls_weighting_details 'calc w=1/[\s^2^(Fo^2^)+(0.0510P)^2^+1.5796P] where P=(Fo^2^+2Fc^2^)/3'
_refine_ls_weighting_scheme calc
_refine_ls_wR_factor_gt 0.0861
_refine_ls_wR_factor_ref 0.0886
_reflns_number_gt 6646
_reflns_number_total 7115
_reflns_threshold_expression >2sigma(I)
_cod_data_source_file cg900025xsup1.cif
_cod_data_source_block 1
_cod_database_code 4509427

loop_
_symmetry_equiv_pos_as_xyz
'x, y, z'
'-x+1/2, -y, z+1/2'
'-x, y+1/2, -z+1/2'
'x+1/2, -y+1/2, -z'

loop_
_atom_site_label
_atom_site_type_symbol
_atom_site_fract_x
_atom_site_fract_y
_atom_site_fract_z
_atom_site_U_iso_or_equiv
_atom_site_adp_type
_atom_site_occupancy
_atom_site_symmetry_multiplicity
_atom_site_calc_flag
_atom_site_refinement_flags
Eu1 Eu -1.73088(3) -1.303753(12) 0.762647(7) 0.02156(8) Uani 1 1 d .
O1 O -2.0117(5) -1.0055(3) 0.84378(17) 0.0467(10) Uani 1 1 d .
O1W O -0.9501(6) -1.0431(3) 0.72737(16) 0.0473(10) Uani 1 1 d .
H1WB H -0.8470 -1.0600 0.7324 0.057 Uiso 1 1 d R
H1WA H -1.0100 -1.0542 0.7546 0.057 Uiso 1 1 d R
O2 O -1.7722(5) -0.9126(2) 0.83374(13) 0.0380(8) Uani 1 1 d .
O2W O -1.5656(5) -1.5533(2) 0.73245(16) 0.0411(9) Uani 1 1 d .
H2WA H -1.4682 -1.5469 0.7171 0.049 Uiso 1 1 d R
H2WB H -1.6211 -1.5849 0.7120 0.049 Uiso 1 1 d R
O3 O -1.7248(6) -1.0583(2) 0.83486(13) 0.0384(8) Uani 1 1 d .
O3W O -1.7435(5) -1.42214(19) 0.70975(12) 0.0342(7) Uani 1 1 d .
H3WA H -1.8453 -1.4311 0.6980 0.041 Uiso 1 1 d R
H3WB H -1.6963 -1.4677 0.7163 0.041 Uiso 1 1 d R
O4 O -1.5284(4) -1.2378(2) 0.82337(13) 0.0263(7) Uani 1 1 d .
O4W O -1.4638(4) -1.3060(2) 0.71424(14) 0.0338(7) Uani 1 1 d .
H4WA H -1.4152 -1.3501 0.7048 0.041 Uiso 1 1 d R
H4WB H -1.4219 -1.2646 0.6988 0.041 Uiso 1 1 d R
O5 O -1.2784(4) -1.32558(19) 0.83676(12) 0.0297(7) Uani 1 1 d .
O5W O -1.9847(5) -1.2915(2) 0.70722(14) 0.0352(8) Uani 1 1 d .
H5WA H -2.0413 -1.2550 0.6909 0.042 Uiso 1 1 d R
H5WB H -2.0451 -1.3345 0.7043 0.042 Uiso 1 1 d R
O6 O -1.2377(4) -1.18672(19) 0.80671(12) 0.0304(7) Uani 1 1 d .
O6W O -1.7048(5) -1.17520(19) 0.71736(13) 0.0319(7) Uani 1 1 d .
H6WA H -1.7744 -1.1392 0.7288 0.038 Uiso 1 1 d R
H6WB H -1.6105 -1.1577 0.7040 0.038 Uiso 1 1 d R
O7 O -1.2876(8) -1.0381(2) 0.64164(15) 0.0588(14) Uani 1 1 d .
O7W O -1.5768(5) -1.4067(2) 0.80871(15) 0.0334(8) Uani 1 1 d .
H7WA H -1.5917 -1.4513 0.8250 0.040 Uiso 1 1 d R
H7WB H -1.4693 -1.4056 0.8166 0.040 Uiso 1 1 d R
O8 O -1.1072(7) -1.1511(3) 0.66313(18) 0.0557(12) Uani 1 1 d .
O8W O -1.8867(4) -1.2084(2) 0.81598(14) 0.0299(7) Uani 1 1 d .
H8WA H -1.9945 -1.1998 0.8209 0.036 Uiso 1 1 d R
H8WB H -1.8636 -1.1582 0.8190 0.036 Uiso 1 1 d R
O9 O -1.4132(7) -1.1712(3) 0.65591(19) 0.0625(14) Uani 1 1 d .
O9W O -1.9536(5) -1.3823(2) 0.80554(15) 0.0365(8) Uani 1 1 d .
H9WA H -1.9915 -1.4307 0.8042 0.044 Uiso 1 1 d R
H9WB H -2.0577 -1.3662 0.8097 0.044 Uiso 1 1 d R
S1 S -1.82784(16) -0.99034(7) 0.85394(4) 0.0294(2) Uani 1 1 d .
S2 S -1.34334(15) -1.24256(7) 0.83802(4) 0.0245(2) Uani 1 1 d .
S3 S -1.2686(2) -1.12356(7) 0.63789(4) 0.0341(3) Uani 1 1 d .
C1 C -1.7364(12) -0.9871(4) 1.0923(2) 0.0551(16) Uani 1 1 d .
H1A H -1.6636 -0.9422 1.1021 0.083 Uiso 1 1 calc R
H1B H -1.6843 -1.0369 1.1041 0.083 Uiso 1 1 calc R
H1C H -1.8488 -0.9810 1.1083 0.083 Uiso 1 1 calc R
C2 C -1.7564(8) -0.9892(3) 1.03260(18) 0.0355(11) Uani 1 1 d .
C3 C -1.8569(8) -1.0477(3) 1.0079(2) 0.0369(12) Uani 1 1 d .
H3A H -1.9102 -1.0875 1.0282 0.044 Uiso 1 1 calc R
C4 C -1.8802(7) -1.0486(3) 0.95374(19) 0.0311(10) Uani 1 1 d .
H4A H -1.9482 -1.0883 0.9378 0.037 Uiso 1 1 calc R
C5 C -1.7993(7) -0.9884(3) 0.92344(18) 0.0287(10) Uani 1 1 d .
C6 C -1.6969(7) -0.9305(3) 0.94711(19) 0.0336(11) Uani 1 1 d .
H6A H -1.6421 -0.8911 0.9268 0.040 Uiso 1 1 calc R
C7 C -1.6756(7) -0.9311(3) 1.00131(19) 0.0356(11) Uani 1 1 d .
H7A H -1.6060 -0.8918 1.0171 0.043 Uiso 1 1 calc R
C8 C -1.2925(9) -1.1352(4) 1.06587(18) 0.0432(13) Uani 1 1 d .
H8A H -1.2275 -1.1750 1.0853 0.065 Uiso 1 1 calc R
H8B H -1.4079 -1.1313 1.0801 0.065 Uiso 1 1 calc R
H8C H -1.2359 -1.0834 1.0686 0.065 Uiso 1 1 calc R
C9 C -1.3022(7) -1.1600(3) 1.00884(19) 0.0344(11) Uani 1 1 d .
C10 C -1.3874(8) -1.1127(3) 0.9719(2) 0.0372(12) Uani 1 1 d .
H10A H -1.4341 -1.0630 0.9822 0.045 Uiso 1 1 calc R
C11 C -1.4050(7) -1.1379(3) 0.9194(2) 0.0342(11) Uani 1 1 d .
H11A H -1.4666 -1.1066 0.8953 0.041 Uiso 1 1 calc R
C12 C -1.3287(6) -1.2103(3) 0.90431(18) 0.0278(9) Uani 1 1 d .
C13 C -1.2384(8) -1.2570(3) 0.94069(18) 0.0363(11) Uani 1 1 d .
H13A H -1.1861 -1.3054 0.9302 0.044 Uiso 1 1 calc R
C14 C -1.2262(9) -1.2317(3) 0.99246(19) 0.0408(12) Uani 1 1 d .
H14A H -1.1659 -1.2634 1.0167 0.049 Uiso 1 1 calc R
C15 C -1.1984(10) -1.2089(5) 0.4070(2) 0.0576(17) Uani 1 1 d .
H15A H -1.2443 -1.1660 0.3855 0.086 Uiso 1 1 calc R
H15B H -1.2633 -1.2578 0.4008 0.086 Uiso 1 1 calc R
H15C H -1.0784 -1.2178 0.3982 0.086 Uiso 1 1 calc R
C16 C -1.2127(7) -1.1857(4) 0.46424(19) 0.0392(11) Uani 1 1 d .
C17 C -1.1517(8) -1.2382(4) 0.5030(2) 0.0389(12) Uani 1 1 d .
H17A H -1.0991 -1.2866 0.4930 0.047 Uiso 1 1 calc R
C18 C -1.1670(7) -1.2203(3) 0.5555(2) 0.0335(11) Uani 1 1 d .
H18A H -1.1275 -1.2568 0.5808 0.040 Uiso 1 1 calc R
C19 C -1.2422(7) -1.1470(3) 0.57060(17) 0.0283(9) Uani 1 1 d .
C20 C -1.3025(7) -1.0936(3) 0.53247(19) 0.0346(11) Uani 1 1 d .
H20A H -1.3529 -1.0446 0.5424 0.041 Uiso 1 1 calc R
C21 C -1.2876(8) -1.1134(4) 0.47984(19) 0.0387(12) Uani 1 1 d .
H21A H -1.3288 -1.0775 0.4545 0.046 Uiso 1 1 calc R

loop_
_atom_site_aniso_label
_atom_site_aniso_U_11
_atom_site_aniso_U_22
_atom_site_aniso_U_33
_atom_site_aniso_U_23
_atom_site_aniso_U_13
_atom_site_aniso_U_12
Eu1 0.02199(10) 0.01919(11) 0.02352(10) -0.00105(8) -0.00032(8) -0.00029(8)
O1 0.041(2) 0.047(2) 0.052(2) 0.0155(19) -0.0127(18) -0.0040(19)
O1W 0.055(2) 0.045(2) 0.042(2) -0.0004(18) -0.0056(18) 0.007(2)
O2 0.048(2) 0.0287(16) 0.0371(15) 0.0060(14) 0.0042(17) -0.0027(19)
O2W 0.048(2) 0.0329(19) 0.042(2) -0.0049(17) 0.0019(18) 0.0026(17)
O3 0.054(2) 0.0268(16) 0.0346(15) -0.0026(13) -0.0030(18) 0.0018(18)
O3W 0.0342(18) 0.0261(15) 0.0423(16) -0.0108(13) -0.0078(17) 0.0016(16)
O4 0.0236(16) 0.0239(16) 0.0315(16) -0.0052(13) -0.0036(13) 0.0014(13)
O4W 0.0346(17) 0.0255(16) 0.0412(18) -0.0024(17) 0.0109(14) 0.0021(17)
O5 0.0253(15) 0.0253(15) 0.0386(15) -0.0042(12) -0.0011(14) 0.0022(14)
O5W 0.0326(17) 0.0253(18) 0.048(2) 0.0033(17) -0.0138(15) 0.0022(15)
O6 0.0261(16) 0.0313(16) 0.0339(14) 0.0012(13) 0.0035(13) -0.0057(16)
O6W 0.0329(17) 0.0274(15) 0.0354(15) 0.0042(13) 0.0048(14) -0.0022(14)
O7 0.105(4) 0.0294(18) 0.0424(19) -0.0045(15) 0.023(3) 0.006(2)
O7W 0.0371(19) 0.0208(16) 0.0424(19) 0.0091(15) -0.0144(16) -0.0031(15)
O8 0.080(3) 0.049(3) 0.039(2) -0.008(2) -0.014(2) 0.007(2)
O8W 0.0276(15) 0.0211(16) 0.0411(17) -0.0048(15) 0.0048(14) -0.0008(14)
O9 0.080(3) 0.060(3) 0.048(2) -0.005(2) 0.024(2) -0.019(3)
O9W 0.0342(19) 0.0255(17) 0.050(2) 0.0015(16) 0.0113(16) 0.0008(16)
S1 0.0303(6) 0.0275(5) 0.0304(5) 0.0054(4) -0.0032(5) 0.0005(5)
S2 0.0220(5) 0.0229(5) 0.0286(5) -0.0030(4) -0.0014(4) -0.0003(4)
S3 0.0472(7) 0.0273(5) 0.0280(5) 0.0039(4) 0.0039(6) -0.0006(6)
C1 0.077(5) 0.056(3) 0.032(2) -0.001(2) -0.002(3) -0.001(4)
C2 0.039(3) 0.037(2) 0.031(2) 0.0020(19) 0.001(2) 0.008(3)
C3 0.044(3) 0.033(3) 0.033(2) 0.012(2) 0.003(2) -0.005(2)
C4 0.033(3) 0.025(2) 0.035(2) 0.0034(19) 0.000(2) -0.005(2)
C5 0.030(2) 0.021(2) 0.035(2) 0.0041(17) 0.000(2) -0.003(2)
C6 0.036(3) 0.028(2) 0.037(2) 0.0037(19) 0.000(2) -0.001(2)
C7 0.040(3) 0.034(3) 0.033(2) -0.003(2) -0.005(2) -0.003(2)
C8 0.054(4) 0.050(3) 0.026(2) -0.005(2) 0.001(2) -0.010(3)
C9 0.035(3) 0.038(3) 0.030(2) -0.002(2) -0.002(2) -0.007(2)
C10 0.049(3) 0.034(3) 0.029(2) -0.003(2) 0.003(2) 0.005(3)
C11 0.037(3) 0.030(3) 0.035(2) -0.006(2) -0.004(2) 0.006(2)
C12 0.026(2) 0.025(2) 0.032(2) -0.0013(18) -0.0038(18) -0.0015(19)
C13 0.038(3) 0.037(2) 0.034(2) -0.0034(19) -0.007(2) 0.007(3)
C14 0.046(3) 0.042(3) 0.034(2) 0.002(2) -0.011(3) 0.006(3)
C15 0.057(4) 0.075(5) 0.041(3) -0.009(3) 0.002(3) 0.001(4)
C16 0.033(2) 0.051(3) 0.034(2) 0.005(2) 0.006(2) -0.001(3)
C17 0.041(3) 0.037(3) 0.039(3) -0.010(2) 0.007(2) 0.004(2)
C18 0.038(3) 0.026(2) 0.036(2) 0.0045(19) 0.002(2) -0.001(2)
C19 0.031(2) 0.024(2) 0.0298(19) 0.0043(16) 0.000(2) 0.000(2)
C20 0.036(3) 0.030(2) 0.037(2) 0.005(2) 0.004(2) 0.006(2)
C21 0.038(3) 0.045(3) 0.033(2) 0.008(2) -0.003(2) 0.002(3)

loop_
_atom_type_symbol
_atom_type_description
_atom_type_scat_dispersion_real
_atom_type_scat_dispersion_imag
_atom_type_scat_source
C C 0.0033 0.0016 'International Tables Vol C Tables 4.2.6.8 and 6.1.1.4'
H H 0.0000 0.0000 'International Tables Vol C Tables 4.2.6.8 and 6.1.1.4'
O O 0.0106 0.0060 'International Tables Vol C Tables 4.2.6.8 and 6.1.1.4'
S S 0.1246 0.1234 'International Tables Vol C Tables 4.2.6.8 and 6.1.1.4'
Eu Eu -0.1578 3.6682 'International Tables Vol C Tables 4.2.6.8 and 6.1.1.4'

loop_
_geom_angle_atom_site_label_1
_geom_angle_atom_site_label_2
_geom_angle_atom_site_label_3
_geom_angle
O3W Eu1 O7W 73.24(12)
O3W Eu1 O4W 74.42(13)
O7W Eu1 O4W 79.25(14)
O3W Eu1 O8W 147.09(13)
O7W Eu1 O8W 116.07(14)
O4W Eu1 O8W 136.87(13)
O3W Eu1 O9W 77.56(13)
O7W Eu1 O9W 75.43(13)
O4W Eu1 O9W 146.54(13)
O8W Eu1 O9W 74.99(12)
O3W Eu1 O5W 72.87(12)
O7W Eu1 O5W 138.52(12)
O4W Eu1 O5W 113.32(12)
O8W Eu1 O5W 82.54(13)
O9W Eu1 O5W 74.53(13)
O3W Eu1 O6W 117.07(11)
O7W Eu1 O6W 144.85(12)
O4W Eu1 O6W 72.46(13)
O8W Eu1 O6W 74.67(12)
O9W Eu1 O6W 138.16(12)
O5W Eu1 O6W 73.56(12)
O3W Eu1 O4 138.51(12)
O7W Eu1 O4 71.94(12)
O4W Eu1 O4 77.55(12)
O8W Eu1 O4 70.77(11)
O9W Eu1 O4 114.01(13)
O5W Eu1 O4 147.63(12)
O6W Eu1 O4 81.79(11)
S2 O4 Eu1 138.61(19)
O2 S1 O3 113.8(2)
O2 S1 O1 112.1(2)
O3 S1 O1 109.7(3)
O2 S1 C5 107.4(2)
O3 S1 C5 106.1(2)
O1 S1 C5 107.3(2)
O5 S2 O6 112.9(2)
O5 S2 O4 112.1(2)
O6 S2 O4 111.5(2)
O5 S2 C12 106.3(2)
O6 S2 C12 107.0(2)
O4 S2 C12 106.6(2)
O7 S3 O9 116.2(3)
O7 S3 O8 111.4(3)
O9 S3 O8 110.3(3)
O7 S3 C19 107.1(2)
O9 S3 C19 106.2(3)
O8 S3 C19 104.9(3)
C3 C2 C7 118.0(4)
C3 C2 C1 121.5(5)
C7 C2 C1 120.5(5)
C2 C3 C4 121.9(5)
C3 C4 C5 118.6(5)
C6 C5 C4 120.4(4)
C6 C5 S1 121.1(4)
C4 C5 S1 118.5(4)
C5 C6 C7 119.8(5)
C6 C7 C2 121.3(5)
C14 C9 C10 118.6(4)
C14 C9 C8 120.0(5)
C10 C9 C8 121.4(5)
C9 C10 C11 121.5(5)
C12 C11 C10 118.6(5)
C11 C12 C13 120.4(4)
C11 C12 S2 119.7(4)
C13 C12 S2 119.9(4)
C14 C13 C12 119.9(5)
C9 C14 C13 121.1(5)
C21 C16 C17 118.3(5)
C21 C16 C15 121.8(5)
C17 C16 C15 119.9(5)
C18 C17 C16 121.7(5)
C17 C18 C19 119.4(5)
C20 C19 C18 119.7(4)
C20 C19 S3 119.9(4)
C18 C19 S3 120.3(4)
C21 C20 C19 119.8(5)
C20 C21 C16 121.1(5)

loop_
_geom_bond_atom_site_label_1
_geom_bond_atom_site_label_2
_geom_bond_distance
Eu1 O3W 2.369(3)
Eu1 O7W 2.376(3)
Eu1 O4W 2.393(3)
Eu1 O8W 2.394(3)
Eu1 O9W 2.406(4)
Eu1 O5W 2.413(3)
Eu1 O6W 2.417(3)
Eu1 O4 2.444(3)
O1 S1 1.458(4)
O2 S1 1.444(4)
O3 S1 1.454(4)
O4 S2 1.472(3)
O5 S2 1.456(3)
O6 S2 1.461(3)
O7 S3 1.418(4)
O8 S3 1.468(5)
O9 S3 1.435(5)
S1 C5 1.777(5)
S2 C12 1.767(5)
S3 C19 1.762(4)
C1 C2 1.522(6)
C2 C3 1.384(8)
C2 C7 1.390(8)
C3 C4 1.386(7)
C4 C5 1.401(7)
C5 C6 1.374(7)
C6 C7 1.385(7)
C8 C9 1.505(6)
C9 C14 1.381(8)
C9 C10 1.383(8)
C10 C11 1.401(7)
C11 C12 1.384(7)
C12 C13 1.388(7)
C13 C14 1.382(7)
C15 C16 1.506(7)
C16 C21 1.380(8)
C16 C17 1.391(8)
C17 C18 1.368(7)
C18 C19 1.393(7)
C19 C20 1.387(7)
C20 C21 1.379(7)

loop_
_geom_hbond_atom_site_label_D
_geom_hbond_atom_site_label_H
_geom_hbond_atom_site_label_A
_geom_hbond_distance_DH
_geom_hbond_distance_HA
_geom_hbond_distance_DA
_geom_hbond_angle_DHA
_geom_hbond_site_symmetry_A
C4 H4A O1 0.93 2.79 3.051(6) 97.2 .
C4 H4A O3 0.93 3.17 3.248(6) 86.7 .
C6 H6A O2 0.93 2.59 2.948(6) 103.6 .
C11 H11A O4 0.93 2.87 3.090(6) 94.9 .
C11 H11A O6 0.93 3.14 3.237(6) 87.3 .
C13 H13A O5 0.93 2.50 2.885(6) 105.2 .
C15 H15C O9 0.96 2.61 3.353(9) 134.1 4_526
C18 H18A O8 0.93 2.72 2.995(7) 97.8 .
C20 H20A O7 0.93 2.57 2.919(6) 102.6 .
C1 H1B O5 0.96 2.81 3.586(7) 138.3 4_427
C1 H1C O7 0.96 2.94 3.889(11) 171.6 2_135
C8 H8B O9W 0.96 2.93 3.501(6) 119.2 4_527
C8 H8C O7 0.96 2.73 3.496(7) 136.8 2_235
C11 H11A O3 0.93 2.63 3.516(7) 159.3 .
C15 H15A O3W 0.96 2.82 3.681(8) 149.9 4_526
O1W H1WA O1 0.85 2.40 3.054(6) 134.1 1_655
O3W H3WA O1 0.85 1.96 2.696(5) 144.6 3_146
O1W H1WB O3 0.85 2.76 3.240(5) 117.1 1_655
O1W H1WB O6W 0.85 2.22 2.891(6) 135.5 1_655
O9W H9WA O1W 0.85 2.07 2.874(6) 158.6 3_246
O4W H4WA O2 0.85 2.02 2.802(5) 152.1 3_246
O5W H5WB O2 0.85 2.14 2.924(5) 154.2 3_146
O2W H2WA O3 0.85 1.99 2.811(6) 161.1 3_246
O3W H3WB O2W 0.85 1.78 2.621(5) 170.4 .
O2W H2WB O6 0.85 2.05 2.846(5) 155.1 3_246
O2W H2WA O6W 0.85 3.00 3.157(5) 92.8 3_246
O7W H7WA O2W 0.85 2.89 3.095(5) 95.6 .
O4W H4WA O3W 0.85 2.79 2.880(5) 87.3 .
O5W H5WB O3W 0.85 2.73 2.841(5) 88.4 .
O3W H3WB O7W 0.85 2.71 2.830(5) 89.3 .
O6W H6WB O4W 0.85 2.70 2.843(5) 90.7 .
O4W H4WB O9 0.85 1.89 2.696(6) 159.1 .
O7W H7WB O5 0.85 2.04 2.748(5) 140.7 .
O9W H9WB O5 0.85 1.95 2.781(5) 166.1 1_455
O5W H5WA O8 0.85 1.92 2.736(6) 161.0 1_455
O5W H5WB O9W 0.85 2.78 2.918(5) 91.0 .
O8W H8WA O6 0.85 1.92 2.732(5) 160.5 1_455
O6W H6WA O8W 0.85 2.63 2.918(5) 100.9 .
O6W H6WB O9 0.85 1.96 2.731(6) 150.4 .
O7W H7WA O7 0.85 1.90 2.713(5) 158.5 3_246
O8W H8WB O3 0.85 2.00 2.809(5) 158.3 .
